data_7118378
loop_
_publ_author_name
'Roy, Subhasish'
'Sarma, Manas Jyoti'
'Kashyap, Bishwapran'
'Phukan, Prodeep'

_publ_section_title
;
 A quick Chan-Lam C-N and C-S cross coupling at room temperature in the
 presence of square pyramidal [Cu(DMAP)4I]I as a catalyst.
;
_journal_issue 6
_journal_name_full 'Chemical communications (Cambridge, England)'
_journal_page_first 1170
_journal_page_last 1173
_journal_paper_doi 10.1039/c5cc04619j
_journal_volume 52
_journal_year 2016
_chemical_formula_sum 'C28 H40 Cu I2 N8'
_chemical_formula_weight 806.02
_chemical_name_systematic '[Cu(DMAP)4I]I'
_space_group_IT_number 14
_symmetry_space_group_name_Hall '-P 2ybc'
_symmetry_space_group_name_H-M 'P 1 21/c 1'
_atom_sites_solution_hydrogens geom
_atom_sites_solution_primary direct
_atom_sites_solution_secondary difmap
_audit_creation_method SHELXL-97
_audit_update_record
;
2014-12-19 deposited with the CCDC.
2015-11-02 downloaded from the CCDC.
;
_cell_angle_alpha 90.00
_cell_angle_beta 112.8500(10)
_cell_angle_gamma 90.00
_cell_formula_units_Z 8
_cell_length_a 18.1909(3)
_cell_length_b 19.1754(4)
_cell_length_c 20.7590(4)
_cell_measurement_temperature 296(2)
_cell_volume 6672.9(2)
_computing_structure_refinement 'SHELXL-97 (Sheldrick, 1997)'
_computing_structure_solution 'SHELXS-97 (Sheldrick, 1990)'
_diffrn_ambient_temperature 296(2)
_diffrn_measured_fraction_theta_full 0.992
_diffrn_measured_fraction_theta_max 0.992
_diffrn_radiation_monochromator graphite
_diffrn_radiation_source 'fine-focus sealed tube'
_diffrn_radiation_type MoK\a
_diffrn_radiation_wavelength 0.71073
_diffrn_reflns_av_R_equivalents 0.0458
_diffrn_reflns_av_sigmaI/netI 0.0525
_diffrn_reflns_limit_h_max 23
_diffrn_reflns_limit_h_min -24
_diffrn_reflns_limit_k_max 25
_diffrn_reflns_limit_k_min -22
_diffrn_reflns_limit_l_max 27
_diffrn_reflns_limit_l_min -23
_diffrn_reflns_number 61812
_diffrn_reflns_theta_full 28.12
_diffrn_reflns_theta_max 28.12
_diffrn_reflns_theta_min 1.21
_exptl_absorpt_coefficient_mu 2.535
_exptl_absorpt_correction_T_max 0.5698
_exptl_absorpt_correction_T_min 0.4707
_exptl_crystal_colour Blue
_exptl_crystal_density_diffrn 1.605
_exptl_crystal_density_method 'not measured'
_exptl_crystal_description Needle
_exptl_crystal_F_000 3192
_exptl_crystal_recrystallization_method 'Re-crystallisation from solvent: DMSO'
_exptl_crystal_size_max 0.35
_exptl_crystal_size_mid 0.28
_exptl_crystal_size_min 0.25
_refine_diff_density_max 1.085
_refine_diff_density_min -1.382
_refine_diff_density_rms 0.156
_refine_ls_extinction_method none
_refine_ls_goodness_of_fit_ref 0.979
_refine_ls_hydrogen_treatment mixed
_refine_ls_matrix_type full
_refine_ls_number_parameters 719
_refine_ls_number_reflns 16166
_refine_ls_number_restraints 0
_refine_ls_restrained_S_all 0.979
_refine_ls_R_factor_all 0.1122
_refine_ls_R_factor_gt 0.0452
_refine_ls_shift/su_max 0.003
_refine_ls_shift/su_mean 0.000
_refine_ls_structure_factor_coef Fsqd
_refine_ls_weighting_details 'calc w=1/[\s^2^(Fo^2^)+(0.0966P)^2^+0.0000P] where P=(Fo^2^+2Fc^2^)/3'
_refine_ls_weighting_scheme calc
_refine_ls_wR_factor_gt 0.1283
_refine_ls_wR_factor_ref 0.1778
_reflns_number_gt 8300
_reflns_number_total 16166
_reflns_threshold_expression >2sigma(I)
_cod_data_source_file c5cc04619j2.cif
_cod_data_source_block bs_pp_cuidmap_0m
_cod_original_sg_symbol_H-M 'P 21/c'
_cod_database_code 7118378

loop_
_symmetry_equiv_pos_as_xyz
'x, y, z'
'-x, y+1/2, -z+1/2'
'-x, -y, -z'
'x, -y-1/2, z-1/2'

loop_
_atom_site_label
_atom_site_type_symbol
_atom_site_fract_x
_atom_site_fract_y
_atom_site_fract_z
_atom_site_U_iso_or_equiv
_atom_site_adp_type
_atom_site_occupancy
_atom_site_symmetry_multiplicity
_atom_site_calc_flag
_atom_site_refinement_flags
C1 C 0.4392(4) 0.2582(3) 0.2503(3) 0.0702(17) Uani 1 1 d .
H1 H 0.4463 0.2605 0.2971 0.084 Uiso 1 1 calc R
C2 C 0.4911(4) 0.2183(3) 0.2336(3) 0.0676(16) Uani 1 1 d .
H2 H 0.5311 0.1938 0.2685 0.081 Uiso 1 1 calc R
C3 C 0.3723(3) 0.2901(3) 0.1386(3) 0.0629(15) Uani 1 1 d .
H3 H 0.3313 0.3149 0.1051 0.076 Uiso 1 1 calc R
C4 C 0.4220(3) 0.2515(3) 0.1166(3) 0.0595(14) Uani 1 1 d .
H4 H 0.4133 0.2506 0.0694 0.071 Uiso 1 1 calc R
C5 C 0.1436(4) 0.3435(3) 0.1538(3) 0.0662(15) Uani 1 1 d .
H5 H 0.1456 0.3914 0.1617 0.079 Uiso 1 1 calc R
C6 C 0.0717(3) 0.3151(3) 0.1146(3) 0.0608(14) Uani 1 1 d .
H6 H 0.0265 0.3432 0.0972 0.073 Uiso 1 1 calc R
C7 C 0.0660(3) 0.2444(3) 0.1008(3) 0.0561(13) Uani 1 1 d .
C8 C 0.1370(3) 0.2050(3) 0.1339(3) 0.0625(14) Uani 1 1 d .
H8 H 0.1362 0.1567 0.1297 0.075 Uiso 1 1 calc R
C9 C 0.2054(4) 0.2384(3) 0.1714(3) 0.0690(16) Uani 1 1 d .
H9 H 0.2513 0.2115 0.1914 0.083 Uiso 1 1 calc R
C10 C 0.2593(3) 0.4721(3) 0.3068(3) 0.0624(15) Uani 1 1 d .
H10 H 0.2831 0.5014 0.2847 0.075 Uiso 1 1 calc R
C11 C 0.2289(4) 0.5013(3) 0.3506(3) 0.0644(15) Uani 1 1 d .
H11 H 0.2330 0.5491 0.3585 0.077 Uiso 1 1 calc R
C12 C 0.1907(3) 0.4587(3) 0.3846(3) 0.0623(14) Uani 1 1 d .
C13 C 0.1831(3) 0.3895(3) 0.3657(3) 0.0635(15) Uani 1 1 d .
H13 H 0.1543 0.3596 0.3823 0.076 Uiso 1 1 calc R
C14 C 0.2176(3) 0.3647(3) 0.3225(3) 0.0623(14) Uani 1 1 d .
H14 H 0.2133 0.3172 0.3128 0.075 Uiso 1 1 calc R
C15 C 0.4438(3) 0.4225(3) 0.3628(3) 0.0663(15) Uani 1 1 d .
H15 H 0.4162 0.4032 0.3880 0.080 Uiso 1 1 calc R
C16 C 0.5105(4) 0.4623(4) 0.3982(3) 0.0801(19) Uani 1 1 d .
H16 H 0.5255 0.4703 0.4458 0.096 Uiso 1 1 calc R
C17 C 0.5553(3) 0.4905(4) 0.3644(3) 0.0738(17) Uani 1 1 d .
C18 C 0.5289(3) 0.4750(3) 0.2937(3) 0.0717(17) Uani 1 1 d .
H18 H 0.5574 0.4907 0.2679 0.086 Uiso 1 1 calc R
C19 C 0.4609(3) 0.4367(3) 0.2621(3) 0.0691(16) Uani 1 1 d .
H19 H 0.4441 0.4286 0.2144 0.083 Uiso 1 1 calc R
C20 C 0.7036(3) 0.2538(3) 0.3817(3) 0.0532(13) Uani 1 1 d .
C21 C 0.6939(3) 0.3222(3) 0.3593(3) 0.0682(16) Uani 1 1 d .
H21 H 0.6608 0.3517 0.3715 0.082 Uiso 1 1 calc R
C22 C 0.7325(4) 0.3467(3) 0.3196(3) 0.0703(16) Uani 1 1 d .
H22 H 0.7260 0.3934 0.3065 0.084 Uiso 1 1 calc R
C23 C 0.7871(3) 0.2398(3) 0.3182(3) 0.0547(13) Uani 1 1 d .
H23 H 0.8180 0.2107 0.3030 0.066 Uiso 1 1 calc R
C24 C 0.7529(3) 0.2114(3) 0.3592(3) 0.0546(13) Uani 1 1 d .
H24 H 0.7615 0.1648 0.3725 0.066 Uiso 1 1 calc R
C25 C 0.7201(4) 0.4669(3) 0.1787(3) 0.0645(15) Uani 1 1 d .
H25 H 0.7654 0.4944 0.1988 0.077 Uiso 1 1 calc R
C26 C 0.6487(4) 0.4997(3) 0.1492(3) 0.0702(16) Uani 1 1 d .
H26 H 0.6459 0.5481 0.1497 0.084 Uiso 1 1 calc R
C27 C 0.5782(4) 0.4595(4) 0.1176(3) 0.0714(17) Uani 1 1 d .
C28 C 0.5887(3) 0.3879(3) 0.1187(3) 0.0679(16) Uani 1 1 d .
H28 H 0.5450 0.3588 0.0974 0.082 Uiso 1 1 calc R
C29 C 0.6624(3) 0.3605(3) 0.1507(3) 0.0722(17) Uani 1 1 d .
H29 H 0.6667 0.3121 0.1519 0.087 Uiso 1 1 calc R
C30 C 0.8609(3) 0.4210(3) 0.1213(3) 0.0590(14) Uani 1 1 d .
H30 H 0.8121 0.4010 0.0941 0.071 Uiso 1 1 calc R
C31 C 0.8948(3) 0.4665(3) 0.0889(3) 0.0551(13) Uani 1 1 d .
H31 H 0.8695 0.4758 0.0414 0.066 Uiso 1 1 calc R
C32 C 0.9686(3) 0.4987(3) 0.1291(3) 0.0551(13) Uani 1 1 d .
C33 C 1.0030(3) 0.4772(3) 0.1996(3) 0.0590(14) Uani 1 1 d .
H33 H 1.0532 0.4937 0.2281 0.071 Uiso 1 1 calc R
C34 C 0.9645(3) 0.4333(3) 0.2264(3) 0.0593(14) Uani 1 1 d .
H34 H 0.9887 0.4226 0.2737 0.071 Uiso 1 1 calc R
C35 C 0.9726(3) 0.2946(3) 0.3610(3) 0.0607(14) Uani 1 1 d .
H35 H 0.9491 0.3196 0.3863 0.073 Uiso 1 1 calc R
C36 C 1.0422(3) 0.2584(3) 0.3979(3) 0.0590(14) Uani 1 1 d .
H36 H 1.0649 0.2607 0.4465 0.071 Uiso 1 1 calc R
C37 C 1.0784(3) 0.2183(3) 0.3619(3) 0.0615(15) Uani 1 1 d .
C38 C 1.0418(3) 0.2206(3) 0.2893(3) 0.0655(15) Uani 1 1 d .
H38 H 1.0637 0.1960 0.2624 0.079 Uiso 1 1 calc R
C39 C 0.9731(3) 0.2593(3) 0.2570(3) 0.0672(16) Uani 1 1 d .
H39 H 0.9505 0.2599 0.2084 0.081 Uiso 1 1 calc R
C40 C 0.1221(4) 0.4409(5) 0.4631(4) 0.106(3) Uani 1 1 d .
H40A H 0.0728 0.4260 0.4272 0.159 Uiso 1 1 calc R
H40B H 0.1110 0.4663 0.4981 0.159 Uiso 1 1 calc R
H40C H 0.1542 0.4009 0.4839 0.159 Uiso 1 1 calc R
C41 C 0.1859(7) 0.5552(5) 0.4621(6) 0.163(5) Uani 1 1 d .
H41A H 0.2403 0.5648 0.4691 0.245 Uiso 1 1 calc R
H41B H 0.1801 0.5580 0.5061 0.245 Uiso 1 1 calc R
H41C H 0.1515 0.5889 0.4304 0.245 Uiso 1 1 calc R
C42 C -0.0081(5) 0.1389(4) 0.0442(5) 0.122(3) Uani 1 1 d .
H42A H 0.0407 0.1239 0.0410 0.183 Uiso 1 1 calc R
H42B H -0.0518 0.1301 0.0006 0.183 Uiso 1 1 calc R
H42C H -0.0162 0.1138 0.0809 0.183 Uiso 1 1 calc R
C43 C -0.0760(4) 0.2546(4) 0.0269(4) 0.090(2) Uani 1 1 d .
H43A H -0.0866 0.2800 0.0622 0.135 Uiso 1 1 calc R
H43B H -0.1198 0.2239 0.0030 0.135 Uiso 1 1 calc R
H43C H -0.0694 0.2867 -0.0059 0.135 Uiso 1 1 calc R
C44 C 0.5356(5) 0.1772(4) 0.0757(4) 0.105(3) Uani 1 1 d .
H44A H 0.5051 0.1384 0.0496 0.157 Uiso 1 1 calc R
H44B H 0.5891 0.1742 0.0778 0.157 Uiso 1 1 calc R
H44C H 0.5116 0.2199 0.0531 0.157 Uiso 1 1 calc R
C45 C 0.6007(4) 0.1359(4) 0.1956(4) 0.096(2) Uani 1 1 d .
H45A H 0.6368 0.1667 0.2298 0.144 Uiso 1 1 calc R
H45B H 0.6288 0.1114 0.1719 0.144 Uiso 1 1 calc R
H45C H 0.5791 0.1030 0.2184 0.144 Uiso 1 1 calc R
C46 C 1.1752(4) 0.1338(4) 0.3559(5) 0.102(3) Uani 1 1 d .
H46A H 1.1310 0.1134 0.3182 0.153 Uiso 1 1 calc R
H46B H 1.2063 0.0975 0.3861 0.153 Uiso 1 1 calc R
H46C H 1.2078 0.1595 0.3374 0.153 Uiso 1 1 calc R
C47 C 1.1946(4) 0.1912(4) 0.4691(4) 0.104(3) Uani 1 1 d .
H47A H 1.1783 0.2332 0.4849 0.157 Uiso 1 1 calc R
H47B H 1.2496 0.1950 0.4752 0.157 Uiso 1 1 calc R
H47C H 1.1884 0.1523 0.4957 0.157 Uiso 1 1 calc R
C48 C 0.6634(4) 0.5621(5) 0.3601(6) 0.137(4) Uani 1 1 d .
H48A H 0.7053 0.5304 0.3627 0.206 Uiso 1 1 calc R
H48B H 0.6861 0.6056 0.3814 0.206 Uiso 1 1 calc R
H48C H 0.6294 0.5698 0.3120 0.206 Uiso 1 1 calc R
C49 C 0.6388(5) 0.5542(7) 0.4686(6) 0.185(6) Uani 1 1 d .
H49A H 0.5931 0.5756 0.4728 0.277 Uiso 1 1 calc R
H49B H 0.6823 0.5868 0.4827 0.277 Uiso 1 1 calc R
H49C H 0.6539 0.5137 0.4979 0.277 Uiso 1 1 calc R
C50 C 0.4848(3) 0.2139(3) 0.1642(3) 0.0593(14) Uani 1 1 d .
C51 C 0.9644(4) 0.5723(3) 0.0316(3) 0.084(2) Uani 1 1 d .
H51A H 0.9859 0.5495 0.0015 0.127 Uiso 1 1 calc R
H51B H 0.9735 0.6216 0.0314 0.127 Uiso 1 1 calc R
H51C H 0.9081 0.5635 0.0150 0.127 Uiso 1 1 calc R
C52 C 0.6127(4) 0.2720(4) 0.4404(4) 0.094(2) Uani 1 1 d .
H52A H 0.6434 0.3051 0.4752 0.142 Uiso 1 1 calc R
H52B H 0.5815 0.2439 0.4587 0.142 Uiso 1 1 calc R
H52C H 0.5779 0.2964 0.3996 0.142 Uiso 1 1 calc R
C53 C 1.0783(4) 0.5791(4) 0.1463(4) 0.090(2) Uani 1 1 d .
H53A H 1.0718 0.6017 0.1851 0.135 Uiso 1 1 calc R
H53B H 1.0928 0.6131 0.1194 0.135 Uiso 1 1 calc R
H53C H 1.1196 0.5446 0.1635 0.135 Uiso 1 1 calc R
C54 C 0.4935(5) 0.5638(5) 0.1001(6) 0.149(4) Uani 1 1 d .
H54A H 0.5226 0.5744 0.1486 0.224 Uiso 1 1 calc R
H54B H 0.4379 0.5734 0.0878 0.224 Uiso 1 1 calc R
H54C H 0.5131 0.5920 0.0720 0.224 Uiso 1 1 calc R
C55 C 0.6925(5) 0.1604(4) 0.4576(4) 0.100(2) Uani 1 1 d .
H55A H 0.6717 0.1230 0.4248 0.149 Uiso 1 1 calc R
H55B H 0.6731 0.1560 0.4944 0.149 Uiso 1 1 calc R
H55C H 0.7497 0.1584 0.4772 0.149 Uiso 1 1 calc R
C56 C 0.4339(4) 0.4477(5) 0.0517(4) 0.121(3) Uani 1 1 d .
H56A H 0.4395 0.4246 0.0128 0.182 Uiso 1 1 calc R
H56B H 0.3875 0.4769 0.0351 0.182 Uiso 1 1 calc R
H56C H 0.4284 0.4136 0.0834 0.182 Uiso 1 1 calc R
Cu1 Cu 0.31390(4) 0.35863(4) 0.23849(4) 0.0762(2) Uani 1 1 d .
Cu2 Cu 0.83422(4) 0.34860(4) 0.23784(4) 0.0725(2) Uani 1 1 d .
I1 I 0.26510(3) 0.48069(2) 0.12168(2) 0.07227(15) Uani 1 1 d .
I2 I 0.78163(3) 0.21463(2) 0.13261(2) 0.07717(15) Uani 1 1 d .
I3 I 0.88192(3) 0.48275(2) 0.35692(2) 0.08225(16) Uani 1 1 d .
I4 I 0.37700(3) 0.23347(3) 0.40388(3) 0.09249(18) Uani 1 1 d .
N1 N 0.2570(3) 0.4036(2) 0.2933(2) 0.0582(11) Uani 1 1 d .
N2 N 0.2123(3) 0.3076(2) 0.1822(2) 0.0615(12) Uani 1 1 d .
N3 N 0.3788(3) 0.2944(3) 0.2041(2) 0.0631(12) Uani 1 1 d .
N4 N 0.4171(3) 0.4102(2) 0.2945(2) 0.0629(12) Uani 1 1 d .
N5 N 0.7804(3) 0.3066(2) 0.2976(2) 0.0582(11) Uani 1 1 d .
N6 N 0.7297(3) 0.3971(2) 0.1808(2) 0.0620(12) Uani 1 1 d .
N7 N 0.8934(2) 0.4037(2) 0.1893(2) 0.0574(11) Uani 1 1 d .
N8 N 0.9370(2) 0.2959(3) 0.2912(2) 0.0610(12) Uani 1 1 d .
N9 N 0.6664(3) 0.2273(3) 0.4219(3) 0.0699(13) Uani 1 1 d .
N10 N 1.0033(3) 0.5456(3) 0.1022(3) 0.0703(13) Uani 1 1 d .
N12 N 0.6187(3) 0.5336(4) 0.3953(4) 0.109(2) Uani 1 1 d .
N13 N 0.1643(3) 0.4852(3) 0.4329(3) 0.0851(16) Uani 1 1 d .
N14 N -0.0035(3) 0.2140(3) 0.0595(3) 0.0719(14) Uani 1 1 d .
N15 N 0.5368(3) 0.1759(3) 0.1458(3) 0.0743(14) Uani 1 1 d .
N16 N 1.1454(3) 0.1804(3) 0.3953(3) 0.0811(15) Uani 1 1 d .
N17 N 0.5040(3) 0.4900(4) 0.0877(4) 0.102(2) Uani 1 1 d .

loop_
_atom_site_aniso_label
_atom_site_aniso_U_11
_atom_site_aniso_U_22
_atom_site_aniso_U_33
_atom_site_aniso_U_23
_atom_site_aniso_U_13
_atom_site_aniso_U_12
C1 0.076(4) 0.092(5) 0.049(3) -0.020(3) 0.032(3) -0.017(4)
C2 0.066(4) 0.081(4) 0.057(3) -0.001(3) 0.025(3) 0.001(3)
C3 0.055(3) 0.076(4) 0.059(3) -0.012(3) 0.024(3) 0.000(3)
C4 0.060(3) 0.075(4) 0.050(3) -0.012(3) 0.028(3) -0.001(3)
C5 0.079(4) 0.056(4) 0.076(4) -0.007(3) 0.044(3) 0.001(3)
C6 0.057(3) 0.063(4) 0.066(3) 0.004(3) 0.027(3) 0.002(3)
C7 0.054(3) 0.062(4) 0.064(3) -0.005(3) 0.036(3) -0.009(3)
C8 0.054(3) 0.052(3) 0.082(4) -0.012(3) 0.027(3) -0.006(3)
C9 0.060(4) 0.060(4) 0.092(4) -0.017(3) 0.035(3) -0.002(3)
C10 0.069(4) 0.062(4) 0.067(3) -0.004(3) 0.038(3) -0.014(3)
C11 0.075(4) 0.048(3) 0.088(4) 0.006(3) 0.052(3) 0.009(3)
C12 0.054(3) 0.071(4) 0.070(4) -0.003(3) 0.032(3) 0.002(3)
C13 0.058(3) 0.076(4) 0.065(3) 0.000(3) 0.034(3) -0.016(3)
C14 0.069(4) 0.058(4) 0.066(3) -0.011(3) 0.033(3) -0.018(3)
C15 0.068(4) 0.074(4) 0.065(4) -0.007(3) 0.033(3) 0.000(3)
C16 0.066(4) 0.101(5) 0.063(4) -0.010(3) 0.013(3) 0.012(4)
C17 0.043(3) 0.092(5) 0.078(4) -0.016(3) 0.014(3) -0.001(3)
C18 0.057(4) 0.077(5) 0.089(4) -0.010(3) 0.036(3) -0.010(3)
C19 0.063(4) 0.085(4) 0.069(4) -0.015(3) 0.035(3) -0.016(3)
C20 0.039(3) 0.070(4) 0.053(3) 0.001(3) 0.021(2) -0.003(2)
C21 0.067(4) 0.069(4) 0.081(4) 0.007(3) 0.044(3) 0.017(3)
C22 0.077(4) 0.059(4) 0.083(4) 0.019(3) 0.040(3) 0.020(3)
C23 0.051(3) 0.059(4) 0.060(3) 0.005(3) 0.029(3) 0.013(2)
C24 0.051(3) 0.060(4) 0.056(3) 0.006(2) 0.025(2) -0.006(2)
C25 0.062(4) 0.064(4) 0.070(4) 0.012(3) 0.027(3) -0.007(3)
C26 0.069(4) 0.061(4) 0.083(4) 0.018(3) 0.032(3) 0.010(3)
C27 0.059(4) 0.084(5) 0.084(4) 0.026(3) 0.042(3) 0.022(3)
C28 0.045(3) 0.070(4) 0.089(4) 0.002(3) 0.026(3) 0.000(3)
C29 0.062(4) 0.057(4) 0.101(5) 0.010(3) 0.035(3) 0.004(3)
C30 0.053(3) 0.064(4) 0.062(3) 0.002(3) 0.024(3) -0.004(3)
C31 0.060(3) 0.057(3) 0.048(3) 0.003(2) 0.021(2) 0.003(3)
C32 0.055(3) 0.047(3) 0.074(4) 0.003(3) 0.037(3) 0.006(2)
C33 0.047(3) 0.063(4) 0.063(3) 0.006(3) 0.017(3) 0.002(3)
C34 0.050(3) 0.066(4) 0.057(3) 0.013(3) 0.015(3) 0.001(3)
C35 0.059(3) 0.061(4) 0.073(4) 0.008(3) 0.037(3) 0.001(3)
C36 0.053(3) 0.061(4) 0.063(3) 0.012(3) 0.022(3) 0.000(3)
C37 0.044(3) 0.066(4) 0.073(4) 0.023(3) 0.021(3) 0.000(3)
C38 0.052(3) 0.072(4) 0.083(4) 0.005(3) 0.037(3) 0.003(3)
C39 0.058(4) 0.082(4) 0.062(3) 0.017(3) 0.025(3) 0.007(3)
C40 0.085(5) 0.165(8) 0.096(5) -0.023(5) 0.065(4) -0.024(5)
C41 0.276(14) 0.090(7) 0.209(11) -0.006(7) 0.188(11) 0.035(8)
C42 0.087(5) 0.088(6) 0.165(9) -0.021(5) 0.021(5) -0.030(4)
C43 0.064(4) 0.114(6) 0.086(5) 0.010(4) 0.023(4) 0.000(4)
C44 0.104(6) 0.135(7) 0.099(5) -0.022(5) 0.066(5) 0.019(5)
C45 0.070(4) 0.104(6) 0.107(6) -0.005(4) 0.029(4) 0.013(4)
C46 0.062(4) 0.080(5) 0.165(8) 0.016(5) 0.044(5) 0.011(4)
C47 0.057(4) 0.144(7) 0.097(5) 0.047(5) 0.014(4) 0.015(4)
C48 0.062(5) 0.140(8) 0.207(10) -0.065(7) 0.047(6) -0.038(5)
C49 0.083(6) 0.269(14) 0.158(10) -0.112(10) -0.002(6) -0.030(8)
C50 0.056(3) 0.068(4) 0.063(3) -0.009(3) 0.033(3) -0.009(3)
C51 0.117(5) 0.071(4) 0.093(5) 0.023(4) 0.072(4) 0.013(4)
C52 0.068(4) 0.143(7) 0.088(5) -0.010(4) 0.048(4) -0.004(4)
C53 0.070(4) 0.080(5) 0.133(6) 0.018(4) 0.053(4) -0.008(4)
C54 0.118(7) 0.119(8) 0.231(12) 0.069(8) 0.088(8) 0.073(6)
C55 0.121(6) 0.101(6) 0.103(5) -0.004(4) 0.072(5) -0.040(5)
C56 0.049(4) 0.196(9) 0.115(6) 0.050(6) 0.027(4) 0.017(5)
Cu1 0.0618(4) 0.0864(6) 0.0958(5) -0.0465(4) 0.0474(4) -0.0242(4)
Cu2 0.0499(4) 0.0881(6) 0.0866(5) 0.0436(4) 0.0342(4) 0.0156(4)
I1 0.0750(3) 0.0751(3) 0.0761(3) 0.01072(19) 0.0396(2) 0.0049(2)
I2 0.0754(3) 0.0767(3) 0.0891(3) -0.0117(2) 0.0425(2) -0.0051(2)
I3 0.0879(3) 0.0831(3) 0.0717(3) -0.0196(2) 0.0265(2) 0.0040(2)
I4 0.0745(3) 0.1233(4) 0.0867(3) 0.0163(3) 0.0390(3) -0.0135(3)
N1 0.059(3) 0.060(3) 0.067(3) -0.014(2) 0.036(2) -0.013(2)
N2 0.059(3) 0.056(3) 0.080(3) -0.022(2) 0.038(2) -0.010(2)
N3 0.050(3) 0.082(4) 0.062(3) -0.026(2) 0.028(2) -0.010(2)
N4 0.054(3) 0.074(3) 0.068(3) -0.018(2) 0.032(2) -0.018(2)
N5 0.055(3) 0.056(3) 0.072(3) 0.016(2) 0.033(2) 0.009(2)
N6 0.048(3) 0.058(3) 0.081(3) 0.018(2) 0.026(2) 0.002(2)
N7 0.051(3) 0.067(3) 0.056(3) 0.016(2) 0.023(2) 0.004(2)
N8 0.048(3) 0.079(3) 0.064(3) 0.023(2) 0.030(2) 0.012(2)
N9 0.061(3) 0.092(4) 0.069(3) -0.003(3) 0.039(3) -0.010(3)
N10 0.074(3) 0.062(3) 0.089(4) 0.011(3) 0.047(3) -0.007(3)
N12 0.051(3) 0.140(6) 0.119(5) -0.037(4) 0.014(3) -0.016(3)
N13 0.091(4) 0.095(4) 0.099(4) -0.006(3) 0.070(3) 0.007(3)
N14 0.054(3) 0.077(4) 0.083(3) -0.001(3) 0.026(3) -0.010(3)
N15 0.076(3) 0.078(4) 0.079(3) -0.008(3) 0.042(3) 0.009(3)
N16 0.054(3) 0.081(4) 0.104(4) 0.024(3) 0.027(3) 0.011(3)
N17 0.064(4) 0.125(6) 0.123(5) 0.048(4) 0.043(4) 0.035(4)

loop_
_atom_type_symbol
_atom_type_description
_atom_type_scat_dispersion_real
_atom_type_scat_dispersion_imag
_atom_type_scat_source
C C 0.0033 0.0016 'International Tables Vol C Tables 4.2.6.8 and 6.1.1.4'
H H 0.0000 0.0000 'International Tables Vol C Tables 4.2.6.8 and 6.1.1.4'
N N 0.0061 0.0033 'International Tables Vol C Tables 4.2.6.8 and 6.1.1.4'
Cu Cu 0.3201 1.2651 'International Tables Vol C Tables 4.2.6.8 and 6.1.1.4'
I I -0.4742 1.8119 'International Tables Vol C Tables 4.2.6.8 and 6.1.1.4'

loop_
_geom_angle_atom_site_label_1
_geom_angle_atom_site_label_2
_geom_angle_atom_site_label_3
_geom_angle
N3 C1 C2 124.7(5)
C1 C2 C50 120.4(6)
N3 C3 C4 124.6(6)
C3 C4 C50 120.6(5)
N2 C5 C6 124.9(6)
C5 C6 C7 119.7(5)
N14 C7 C6 122.1(5)
N14 C7 C8 121.8(5)
C6 C7 C8 116.1(5)
C9 C8 C7 119.3(5)
N2 C9 C8 124.8(6)
N1 C10 C11 123.8(5)
C10 C11 C12 120.1(6)
N13 C12 C13 122.9(6)
N13 C12 C11 121.9(6)
C13 C12 C11 115.2(5)
C14 C13 C12 120.2(5)
N1 C14 C13 124.8(5)
N4 C15 C16 123.2(6)
C17 C16 C15 121.2(6)
N12 C17 C16 124.0(7)
N12 C17 C18 120.8(7)
C16 C17 C18 115.2(6)
C19 C18 C17 120.1(6)
N4 C19 C18 124.8(6)
N9 C20 C21 122.3(5)
N9 C20 C24 121.2(5)
C21 C20 C24 116.6(5)
C22 C21 C20 120.3(5)
C21 C22 N5 123.8(5)
N5 C23 C24 125.4(5)
C23 C24 C20 118.9(5)
N6 C25 C26 124.3(6)
C25 C26 C27 119.4(6)
N17 C27 C28 122.2(7)
N17 C27 C26 121.9(6)
C28 C27 C26 115.9(5)
C29 C28 C27 119.8(6)
N6 C29 C28 125.4(6)
N7 C30 C31 124.7(5)
C30 C31 C32 119.2(5)
N10 C32 C33 122.5(5)
N10 C32 C31 122.6(5)
C33 C32 C31 114.8(5)
C34 C33 C32 121.3(5)
C33 C34 N7 124.4(5)
N8 C35 C36 124.3(5)
C35 C36 C37 119.8(5)
N16 C37 C38 121.9(6)
N16 C37 C36 122.4(6)
C38 C37 C36 115.7(5)
C39 C38 C37 120.3(6)
N8 C39 C38 124.2(5)
N15 C50 C4 123.2(5)
N15 C50 C2 122.1(6)
C4 C50 C2 114.6(5)
N1 Cu1 N2 88.78(18)
N1 Cu1 N3 164.6(2)
N2 Cu1 N3 91.65(18)
N1 Cu1 N4 91.82(17)
N2 Cu1 N4 179.33(18)
N3 Cu1 N4 87.85(18)
N5 Cu2 N6 88.44(18)
N5 Cu2 N7 170.6(2)
N6 Cu2 N7 91.67(17)
N5 Cu2 N8 91.73(17)
N6 Cu2 N8 177.0(2)
N7 Cu2 N8 88.65(17)
C14 N1 C10 115.6(5)
C14 N1 Cu1 120.4(4)
C10 N1 Cu1 123.9(4)
C9 N2 C5 115.0(5)
C9 N2 Cu1 125.5(4)
C5 N2 Cu1 119.4(4)
C3 N3 C1 115.2(5)
C3 N3 Cu1 124.8(4)
C1 N3 Cu1 119.6(4)
C19 N4 C15 115.5(5)
C19 N4 Cu1 119.8(4)
C15 N4 Cu1 124.6(4)
C23 N5 C22 115.0(5)
C23 N5 Cu2 124.7(4)
C22 N5 Cu2 120.3(4)
C29 N6 C25 115.0(5)
C29 N6 Cu2 120.8(4)
C25 N6 Cu2 123.6(4)
C30 N7 C34 115.5(4)
C30 N7 Cu2 123.2(4)
C34 N7 Cu2 120.7(3)
C39 N8 C35 115.7(5)
C39 N8 Cu2 120.6(4)
C35 N8 Cu2 123.8(4)
C20 N9 C52 119.0(6)
C20 N9 C55 119.8(5)
C52 N9 C55 119.9(5)
C32 N10 C51 122.3(5)
C32 N10 C53 120.7(5)
C51 N10 C53 116.6(5)
C17 N12 C48 123.3(7)
C17 N12 C49 118.3(8)
C48 N12 C49 118.2(7)
C12 N13 C40 119.8(6)
C12 N13 C41 122.0(6)
C40 N13 C41 117.7(6)
C7 N14 C43 121.3(5)
C7 N14 C42 121.3(5)
C43 N14 C42 117.3(5)
C50 N15 C45 122.5(5)
C50 N15 C44 122.1(6)
C45 N15 C44 115.2(5)
C37 N16 C46 120.0(6)
C37 N16 C47 121.7(6)
C46 N16 C47 117.9(6)
C27 N17 C56 120.4(7)
C27 N17 C54 120.2(7)
C56 N17 C54 118.9(6)

loop_
_geom_bond_atom_site_label_1
_geom_bond_atom_site_label_2
_geom_bond_distance
C1 N3 1.338(8)
C1 C2 1.360(8)
C2 C50 1.403(8)
C3 N3 1.321(7)
C3 C4 1.377(7)
C4 C50 1.388(8)
C5 N2 1.346(7)
C5 C6 1.357(8)
C6 C7 1.381(8)
C7 N14 1.354(7)
C7 C8 1.423(8)
C8 C9 1.345(8)
C9 N2 1.344(7)
C10 N1 1.341(7)
C10 C11 1.355(8)
C11 C12 1.424(8)
C12 N13 1.368(7)
C12 C13 1.376(8)
C13 C14 1.363(8)
C14 N1 1.332(7)
C15 N4 1.329(7)
C15 C16 1.380(8)
C16 C17 1.376(9)
C17 N12 1.360(8)
C17 C18 1.386(9)
C18 C19 1.367(7)
C19 N4 1.327(7)
C20 N9 1.359(7)
C20 C21 1.380(8)
C20 C24 1.417(8)
C21 C22 1.358(8)
C22 N5 1.364(7)
C23 N5 1.341(7)
C23 C24 1.350(7)
C25 N6 1.348(7)
C25 C26 1.357(8)
C26 C27 1.419(9)
C27 N17 1.379(7)
C27 C28 1.384(8)
C28 C29 1.351(7)
C29 N6 1.337(7)
C30 N7 1.343(7)
C30 C31 1.384(7)
C31 C32 1.418(7)
C32 N10 1.339(7)
C32 C33 1.411(8)
C33 C34 1.346(7)
C34 N7 1.347(6)
C35 N8 1.338(7)
C35 C36 1.385(7)
C36 C37 1.402(8)
C37 N16 1.356(7)
C37 C38 1.391(8)
C38 C39 1.383(8)
C39 N8 1.337(7)
C40 N13 1.441(8)
C41 N13 1.462(10)
C42 N14 1.469(9)
C43 N14 1.452(8)
C44 N15 1.446(8)
C45 N15 1.440(8)
C46 N16 1.450(9)
C47 N16 1.457(9)
C48 N12 1.397(11)
C49 N12 1.474(12)
C50 N15 1.362(7)
C51 N10 1.452(8)
C52 N9 1.459(8)
C53 N10 1.464(8)
C54 N17 1.464(11)
C55 N9 1.465(9)
C56 N17 1.450(10)
Cu1 N1 2.007(4)
Cu1 N2 2.016(4)
Cu1 N3 2.018(4)
Cu1 N4 2.040(4)
Cu2 N5 2.023(4)
Cu2 N6 2.033(4)
Cu2 N7 2.033(4)
Cu2 N8 2.034(4)
